data_8101729
loop_
_publ_author_name
'M.-J. Niu'
'D.-C. Li'
'J.-M. Dou'
'D.-Q. Wang'

_publ_section_title
;
Crystal structure of bis(\m-thiocyanato-N,S)bis[aqua-(3-methylbenzo-
15-crown-5)sodium]bis(thiocyanato-S)-palladium(II), [Na(C~15~H~22~O~5~)
(H~2~O)]~2~[Pd(SCN)~4~]
;
_journal_issue 2
_journal_name_full 'Zeitschrift f\"ur Kristallographie - New Crystal Structures'
_journal_page_first 185
_journal_page_last 187
_journal_volume 220
_journal_year 2005
_chemical_formula_moiety '[Pd{Na[(o-MeB15C5)(H~2~O)]}~2~(SCN)~4~]'
_chemical_formula_sum 'C34 H48 N4 Na2 O12 Pd S4'
_chemical_formula_weight 985.38
_chemical_melting_point 356.1(10)
_chemical_name_common Pd{Na[(C~15~H~22~O~5~)(H~2~O)]}~2~(SCN)~4~
_chemical_name_systematic
; 
bis(\m-thiocyanato-N,S)bis[aqua-(3-methylbenzo-15-crown-5)sodium]bis
(thiocyanato-S)palladium(II)
;
_space_group_IT_number 14
_symmetry_cell_setting monoclinic
_symmetry_space_group_name_Hall '-P 2ybc'
_symmetry_space_group_name_H-M 'P 1 21/c 1'
_atom_sites_solution_hydrogens geom
_atom_sites_solution_primary direct
_atom_sites_solution_secondary difmap
_audit_creation_method SHELXL-97
_cell_angle_alpha 90.00
_cell_angle_beta 110.47(2)
_cell_angle_gamma 90.00
_cell_formula_units_Z 2
_cell_length_a 10.879(16)
_cell_length_b 16.90(2)
_cell_length_c 13.211(18)
_cell_measurement_reflns_used 2456
_cell_measurement_temperature 298(2)
_cell_measurement_theta_max 21.095
_cell_measurement_theta_min 3.124
_cell_volume 2276(5)
_computing_cell_refinement 'Bruker SMART'
_computing_data_collection 'Bruker SMART'
_computing_data_reduction 'Bruker SHELXTL'
_computing_molecular_graphics 'Bruker SHELXTL'
_computing_publication_material 'Bruker SHELXTL'
_computing_structure_refinement 'SHELXL-97 (Sheldrick, 1997)'
_computing_structure_solution 'SHELXS-97 (Sheldrick, 1990)'
_diffrn_ambient_temperature 298(2)
_diffrn_measured_fraction_theta_full 0.994
_diffrn_measured_fraction_theta_max 0.994
_diffrn_measurement_device_type 'Bruker SMART CCD'
_diffrn_measurement_method phi/omega
_diffrn_radiation_monochromator graphite
_diffrn_radiation_source 'fine-focus sealed tube'
_diffrn_radiation_type MoK\a
_diffrn_radiation_wavelength 0.71073
_diffrn_reflns_av_R_equivalents 0.0652
_diffrn_reflns_av_sigmaI/netI 0.0798
_diffrn_reflns_limit_h_max 11
_diffrn_reflns_limit_h_min -12
_diffrn_reflns_limit_k_max 19
_diffrn_reflns_limit_k_min -20
_diffrn_reflns_limit_l_max 15
_diffrn_reflns_limit_l_min -14
_diffrn_reflns_number 11214
_diffrn_reflns_theta_full 25.08
_diffrn_reflns_theta_max 25.08
_diffrn_reflns_theta_min 2.00
_exptl_absorpt_coefficient_mu 0.669
_exptl_absorpt_correction_T_max 0.9547
_exptl_absorpt_correction_T_min 0.7710
_exptl_absorpt_correction_type multi-scan
_exptl_absorpt_process_details sadabs
_exptl_crystal_colour 'salmon pink'
_exptl_crystal_density_diffrn 1.438
_exptl_crystal_density_method 'not measured'
_exptl_crystal_description rod
_exptl_crystal_F_000 1016
_exptl_crystal_size_max 0.41
_exptl_crystal_size_mid 0.27
_exptl_crystal_size_min 0.07
_refine_diff_density_max 0.678
_refine_diff_density_min -0.337
_refine_diff_density_rms 0.065
_refine_ls_extinction_method none
_refine_ls_goodness_of_fit_ref 0.898
_refine_ls_hydrogen_treatment mixed
_refine_ls_matrix_type full
_refine_ls_number_parameters 267
_refine_ls_number_reflns 4021
_refine_ls_number_restraints 2
_refine_ls_restrained_S_all 0.898
_refine_ls_R_factor_all 0.0882
_refine_ls_R_factor_gt 0.0427
_refine_ls_shift/su_max 0.000
_refine_ls_shift/su_mean 0.000
_refine_ls_structure_factor_coef Fsqd
_refine_ls_weighting_details 'calc w=1/[\s^2^(Fo^2^)+(0.0364P)^2^+0.0000P] where P=(Fo^2^+2Fc^2^)/3'
_refine_ls_weighting_scheme calc
_refine_ls_wR_factor_gt 0.0788
_refine_ls_wR_factor_ref 0.0913
_reflns_number_gt 2409
_reflns_number_total 4021
_reflns_threshold_expression >2sigma(I)
_cod_data_source_file 1267-1469.cff
_cod_data_source_block 040103b
_cod_depositor_comments
;
The following automatic conversions were performed:
'_symmetry_cell_setting' value 'Monoclinic' changed to 'monoclinic'
according to '/home/saulius/struct/CIF-dictionaries/cif_core.dic'
dictionary named 'cif_core.dic' version 2.4.1 from 2010-06-29.

Automatic conversion script
Id: cif_fix_enum 1555 2011-01-17 13:19:09Z saulius 

The following automatic conversions were performed:

'_chemical_melting_point' value '82-84 C' was changed to '356.1(10)'
- it was converted from degrees Celsius(C) to Kelvins(K), the average
value was taken and precision was estimated.

Automatic conversion script
Id: cif_fix_values 1646 2011-03-28 12:23:43Z adriana 
;
_cod_original_cell_volume 2275(6)
_cod_original_sg_symbol_H-M P2(1)/c
_cod_database_code 8101729

loop_
_symmetry_equiv_pos_as_xyz
'x, y, z'
'-x, y+1/2, -z+1/2'
'-x, -y, -z'
'x, -y-1/2, z-1/2'

loop_
_atom_site_label
_atom_site_type_symbol
_atom_site_fract_x
_atom_site_fract_y
_atom_site_fract_z
_atom_site_U_iso_or_equiv
_atom_site_adp_type
_atom_site_occupancy
_atom_site_symmetry_multiplicity
_atom_site_Wyckoff_symbol
_atom_site_calc_flag
_atom_site_refinement_flags
_atom_site_disorder_assembly
_atom_site_disorder_group
Pd1 Pd 1.0000 0.0000 1.0000 0.04804(15) Uani 1 1 a d S . .
Na1 Na 0.48159(15) 0.21942(9) 0.89773(12) 0.0539(4) Uani 1 4 e d . . .
N1 N 1.1019(5) 0.2154(3) 1.1209(3) 0.0867(13) Uani 1 4 e d . . .
N2 N 0.6563(4) 0.1402(3) 0.8748(3) 0.0773(12) Uani 1 4 e d . . .
O1 O 0.6703(3) 0.30580(16) 1.0051(2) 0.0536(7) Uani 1 4 e d . . .
O2 O 0.4321(3) 0.36454(16) 0.93136(19) 0.0523(7) Uani 1 4 e d . . .
O3 O 0.2512(3) 0.24920(19) 0.8731(2) 0.0669(8) Uani 1 4 e d . . .
O4 O 0.3693(4) 0.10332(19) 0.9305(3) 0.0866(11) Uani 1 4 e d . . .
O5 O 0.5430(3) 0.19387(17) 1.0933(2) 0.0655(8) Uani 1 4 e d . . .
O6 O 0.3872(4) 0.2369(2) 0.7117(3) 0.0725(9) Uani 1 4 e d D . .
S1 S 0.93636(11) 0.08586(7) 1.11173(9) 0.0649(3) Uani 1 4 e d . . .
S2 S 0.85051(11) 0.04604(8) 0.83862(9) 0.0677(4) Uani 1 4 e d . . .
C1 C 0.6538(4) 0.3804(2) 0.9575(3) 0.0493(10) Uani 1 4 e d . . .
C2 C 0.7598(5) 0.4193(3) 0.9460(4) 0.0683(13) Uani 1 4 e d . . .
C3 C 0.7346(5) 0.4920(3) 0.8928(4) 0.0774(14) Uani 1 4 e d . . .
H3 H 0.8040 0.5205 0.8852 0.093 Uiso 1 4 e calc R . .
C4 C 0.6105(5) 0.5226(3) 0.8515(3) 0.0693(14) Uani 1 4 e d . . .
H4 H 0.5967 0.5710 0.8157 0.083 Uiso 1 4 e calc R . .
C5 C 0.5057(4) 0.4822(2) 0.8625(3) 0.0559(12) Uani 1 4 e d . . .
H5 H 0.4213 0.5030 0.8344 0.067 Uiso 1 4 e calc R . .
C6 C 0.5277(4) 0.4108(2) 0.9157(3) 0.0460(10) Uani 1 4 e d . . .
C7 C 0.2980(4) 0.3852(3) 0.8773(3) 0.0576(11) Uani 1 4 e d . . .
H7A H 0.2790 0.3880 0.7999 0.069 Uiso 1 4 e calc R . .
H7B H 0.2798 0.4365 0.9018 0.069 Uiso 1 4 e calc R . .
C8 C 0.2153(4) 0.3235(3) 0.9020(4) 0.0683(13) Uani 1 4 e d . . .
H8A H 0.2282 0.3243 0.9784 0.082 Uiso 1 4 e calc R . .
H8B H 0.1233 0.3338 0.8617 0.082 Uiso 1 4 e calc R . .
C9 C 0.1712(5) 0.1852(3) 0.8834(5) 0.0937(17) Uani 1 4 e d . . .
H9A H 0.0836 0.1900 0.8302 0.112 Uiso 1 4 e calc R . .
H9B H 0.1648 0.1853 0.9548 0.112 Uiso 1 4 e calc R . .
C10 C 0.2345(7) 0.1104(3) 0.8657(5) 0.105(2) Uani 1 4 e d . . .
H10A H 0.1873 0.0658 0.8805 0.127 Uiso 1 4 e calc R . .
H10B H 0.2262 0.1076 0.7903 0.127 Uiso 1 4 e calc R . .
C11 C 0.3946(7) 0.0864(3) 1.0421(5) 0.110(2) Uani 1 4 e d . . .
H11A H 0.3828 0.0304 1.0518 0.132 Uiso 1 4 e calc R . .
H11B H 0.3343 0.1158 1.0674 0.132 Uiso 1 4 e calc R . .
C12 C 0.5318(7) 0.1101(3) 1.1038(4) 0.0965(19) Uani 1 4 e d . . .
H12A H 0.5542 0.0960 1.1793 0.116 Uiso 1 4 e calc R . .
H12B H 0.5916 0.0828 1.0758 0.116 Uiso 1 4 e calc R . .
C13 C 0.6725(5) 0.2224(3) 1.1503(4) 0.0735(15) Uani 1 4 e d . . .
H13A H 0.7364 0.1904 1.1330 0.088 Uiso 1 4 e calc R . .
H13B H 0.6912 0.2195 1.2276 0.088 Uiso 1 4 e calc R . .
C14 C 0.6800(4) 0.3059(3) 1.1173(3) 0.0625(12) Uani 1 4 e d . . .
H14A H 0.6088 0.3366 1.1258 0.075 Uiso 1 4 e calc R . .
H14B H 0.7624 0.3295 1.1620 0.075 Uiso 1 4 e calc R . .
C15 C 0.8963(5) 0.3838(4) 0.9900(5) 0.122(2) Uani 1 4 e d . . .
H15A H 0.9573 0.4185 0.9747 0.183 Uiso 1 4 e calc R . .
H15B H 0.8965 0.3333 0.9566 0.183 Uiso 1 4 e calc R . .
H15C H 0.9216 0.3769 1.0668 0.183 Uiso 1 4 e calc R . .
C16 C 1.0349(4) 0.1611(3) 1.1158(3) 0.0598(12) Uani 1 4 e d . . .
C17 C 0.7387(4) 0.1029(3) 0.8650(3) 0.0563(11) Uani 1 4 e d . . .
H1 H 0.3058(16) 0.253(2) 0.691(3) 0.065(15) Uiso 1 4 e d D . .
H2 H 0.434(4) 0.257(3) 0.677(4) 0.12(2) Uiso 1 4 e d D . .

loop_
_atom_site_aniso_label
_atom_site_aniso_U_11
_atom_site_aniso_U_22
_atom_site_aniso_U_33
_atom_site_aniso_U_23
_atom_site_aniso_U_13
_atom_site_aniso_U_12
Pd1 0.0378(2) 0.0517(3) 0.0558(3) -0.0095(3) 0.0179(2) -0.0003(2)
Na1 0.0712(11) 0.0454(10) 0.0554(9) -0.0007(8) 0.0351(8) 0.0004(8)
N1 0.107(4) 0.079(3) 0.080(3) -0.011(3) 0.040(3) -0.014(3)
N2 0.072(3) 0.085(3) 0.072(3) 0.000(2) 0.021(2) 0.031(2)
O1 0.0633(19) 0.0460(19) 0.0544(17) 0.0000(14) 0.0241(14) 0.0085(14)
O2 0.0477(18) 0.0517(18) 0.0560(16) 0.0074(14) 0.0162(14) 0.0041(14)
O3 0.069(2) 0.069(2) 0.080(2) -0.0095(17) 0.0463(17) -0.0184(17)
O4 0.133(3) 0.056(2) 0.101(3) -0.0086(19) 0.079(3) -0.019(2)
O5 0.100(3) 0.048(2) 0.0636(18) 0.0110(15) 0.0477(19) 0.0130(18)
O6 0.070(3) 0.094(3) 0.065(2) 0.0180(18) 0.038(2) 0.014(2)
S1 0.0541(7) 0.0704(9) 0.0769(8) -0.0197(7) 0.0312(6) 0.0006(6)
S2 0.0569(8) 0.0860(9) 0.0580(7) -0.0052(6) 0.0174(6) 0.0207(7)
C1 0.058(3) 0.042(3) 0.050(2) -0.002(2) 0.021(2) 0.000(2)
C2 0.059(3) 0.068(4) 0.081(3) -0.004(3) 0.028(3) -0.006(3)
C3 0.075(4) 0.073(4) 0.087(3) -0.004(3) 0.032(3) -0.028(3)
C4 0.094(4) 0.049(3) 0.064(3) 0.005(2) 0.028(3) -0.010(3)
C5 0.068(3) 0.047(3) 0.052(2) -0.001(2) 0.020(2) 0.004(2)
C6 0.056(3) 0.040(3) 0.044(2) -0.005(2) 0.020(2) -0.001(2)
C7 0.054(3) 0.059(3) 0.058(3) 0.002(2) 0.018(2) 0.007(2)
C8 0.060(3) 0.087(4) 0.063(3) 0.000(3) 0.029(2) 0.009(3)
C9 0.100(4) 0.094(5) 0.109(4) -0.017(4) 0.064(4) -0.038(4)
C10 0.152(6) 0.074(5) 0.127(5) -0.034(4) 0.096(5) -0.053(4)
C11 0.207(8) 0.049(4) 0.122(5) 0.002(3) 0.118(5) -0.017(4)
C12 0.174(7) 0.051(4) 0.093(4) 0.016(3) 0.082(4) 0.011(4)
C13 0.091(4) 0.077(4) 0.057(3) 0.015(3) 0.031(3) 0.035(3)
C14 0.070(3) 0.061(3) 0.051(3) -0.003(2) 0.014(2) 0.013(2)
C15 0.063(4) 0.142(6) 0.163(6) 0.033(5) 0.042(4) 0.001(4)
C16 0.060(3) 0.073(4) 0.045(2) -0.002(2) 0.018(2) 0.015(3)
C17 0.054(3) 0.061(3) 0.048(2) 0.003(2) 0.010(2) 0.004(2)

loop_
_atom_type_symbol
_atom_type_description
_atom_type_scat_dispersion_real
_atom_type_scat_dispersion_imag
_atom_type_scat_source
C C 0.0033 0.0016 'International Tables Vol C Tables 4.2.6.8 and 6.1.1.4'
H H 0.0000 0.0000 'International Tables Vol C Tables 4.2.6.8 and 6.1.1.4'
N N 0.0061 0.0033 'International Tables Vol C Tables 4.2.6.8 and 6.1.1.4'
O O 0.0106 0.0060 'International Tables Vol C Tables 4.2.6.8 and 6.1.1.4'
Pd Pd -0.9988 1.0072 'International Tables Vol C Tables 4.2.6.8 and 6.1.1.4'
S S 0.1246 0.1234 'International Tables Vol C Tables 4.2.6.8 and 6.1.1.4'
Na Na 0.0362 0.0249 'International Tables Vol C Tables 4.2.6.8 and 6.1.1.4'

loop_
_geom_angle_atom_site_label_1
_geom_angle_atom_site_label_2
_geom_angle_atom_site_label_3
_geom_angle
_geom_angle_site_symmetry_1
_geom_angle_site_symmetry_3
_geom_angle_publ_flag
S2 Pd1 S2 180.0 3_757 . ?
S2 Pd1 S1 83.97(11) 3_757 . ?
S2 Pd1 S1 96.03(11) . . ?
S2 Pd1 S1 96.03(11) 3_757 3_757 ?
S2 Pd1 S1 83.97(11) . 3_757 ?
S1 Pd1 S1 180.0 . 3_757 ?
O6 Na1 O4 103.11(15) . . ?
O6 Na1 N2 90.80(14) . . ?
O4 Na1 N2 92.39(18) . . ?
O6 Na1 O3 77.38(12) . . ?
O4 Na1 O3 68.70(14) . . ?
N2 Na1 O3 154.23(15) . . ?
O6 Na1 O5 169.98(14) . . ?
O4 Na1 O5 68.97(13) . . ?
N2 Na1 O5 95.56(13) . . ?
O3 Na1 O5 93.70(11) . . ?
O6 Na1 O1 119.63(13) . . ?
O4 Na1 O1 136.93(14) . . ?
N2 Na1 O1 82.52(16) . . ?
O3 Na1 O1 123.24(13) . . ?
O5 Na1 O1 69.04(12) . . ?
O6 Na1 O2 91.14(12) . . ?
O4 Na1 O2 126.04(14) . . ?
N2 Na1 O2 139.82(14) . . ?
O3 Na1 O2 64.22(10) . . ?
O5 Na1 O2 88.99(10) . . ?
O1 Na1 O2 61.95(12) . . ?
C17 N2 Na1 179.4(4) . . ?
C1 O1 C14 114.4(3) . . ?
C1 O1 Na1 108.6(2) . . ?
C14 O1 Na1 109.4(2) . . ?
C6 O2 C7 118.8(3) . . ?
C6 O2 Na1 107.5(2) . . ?
C7 O2 Na1 112.6(2) . . ?
C8 O3 C9 114.5(4) . . ?
C8 O3 Na1 120.8(3) . . ?
C9 O3 Na1 117.4(3) . . ?
C10 O4 C11 115.0(5) . . ?
C10 O4 Na1 107.6(3) . . ?
C11 O4 Na1 114.7(3) . . ?
C13 O5 C12 112.6(4) . . ?
C13 O5 Na1 110.4(2) . . ?
C12 O5 Na1 105.9(3) . . ?
C16 S1 Pd1 99.55(17) . . ?
C17 S2 Pd1 109.12(17) . . ?
C2 C1 C6 121.9(4) . . ?
C2 C1 O1 120.0(4) . . ?
C6 C1 O1 118.0(4) . . ?
C1 C2 C3 116.7(4) . . ?
C1 C2 C15 120.9(5) . . ?
C3 C2 C15 122.4(5) . . ?
C4 C3 C2 121.8(5) . . ?
C3 C4 C5 120.5(5) . . ?
C6 C5 C4 119.0(4) . . ?
O2 C6 C5 124.8(4) . . ?
O2 C6 C1 115.1(4) . . ?
C5 C6 C1 120.0(4) . . ?
O2 C7 C8 108.1(3) . . ?
O3 C8 C7 108.6(3) . . ?
O3 C9 C10 107.2(4) . . ?
O4 C10 C9 114.3(5) . . ?
O4 C11 C12 107.8(5) . . ?
O5 C12 C11 108.4(5) . . ?
O5 C13 C14 108.1(4) . . ?
O1 C14 C13 107.8(3) . . ?
N1 C16 S1 177.5(4) . . ?
N2 C17 S2 174.6(4) . . ?

loop_
_geom_bond_atom_site_label_1
_geom_bond_atom_site_label_2
_geom_bond_distance
_geom_bond_site_symmetry_2
_geom_bond_publ_flag
Pd1 S2 2.317(3) 3_757 ?
Pd1 S2 2.317(3) . ?
Pd1 S1 2.340(2) . ?
Pd1 S1 2.340(2) 3_757 ?
Na1 O6 2.327(5) . ?
Na1 O4 2.428(4) . ?
Na1 N2 2.428(5) . ?
Na1 O3 2.464(5) . ?
Na1 O5 2.469(5) . ?
Na1 O1 2.514(4) . ?
Na1 O2 2.582(5) . ?
N1 C16 1.159(6) . ?
N2 C17 1.140(5) . ?
O1 C1 1.392(5) . ?
O1 C14 1.448(5) . ?
O2 C6 1.373(5) . ?
O2 C7 1.426(5) . ?
O3 C8 1.407(5) . ?
O3 C9 1.424(5) . ?
O4 C10 1.422(7) . ?
O4 C11 1.430(6) . ?
O5 C13 1.429(6) . ?
O5 C12 1.432(6) . ?
S1 C16 1.652(6) . ?
S2 C17 1.679(5) . ?
C1 C2 1.381(6) . ?
C1 C6 1.386(5) . ?
C2 C3 1.394(7) . ?
C2 C15 1.517(7) . ?
C3 C4 1.368(7) . ?
C4 C5 1.380(6) . ?
C5 C6 1.374(5) . ?
C7 C8 1.486(6) . ?
C9 C10 1.496(8) . ?
C11 C12 1.484(8) . ?
C13 C14 1.488(6) . ?
